data_7700295
loop_
_publ_author_name
'Oshita, Hiromi'
'Suzuki, Takashi'
'Kawashima, Kyohei'
'Abe, Hitoshi'
'Tani, Fumito'
'Mori, Seiji'
'Yajima, Tatsuo'
'Shimazaki, Yuichi'

_publ_section_title
;
 The effect of \p-\p stacking interaction of the indole ring with the
 coordinated phenoxyl radical in a nickel(ii)-salen type complex.
 Comparison with the corresponding Cu(ii) complex.
;
_journal_issue 32
_journal_name_full 'Dalton transactions (Cambridge, England : 2003)'
_journal_page_first 12060
_journal_page_last 12069
_journal_paper_doi 10.1039/c9dt01887e
_journal_volume 48
_journal_year 2019
_chemical_absolute_configuration 'CHOOSE rm ad rmad syn or unk'
_chemical_formula_moiety 'C37 H43 Cl4 F6 N3 Ni O4 Sb'
_chemical_formula_sum 'C37 H43 Cl4 F6 N3 Ni O4 Sb'
_chemical_formula_weight 1030.02
_space_group_crystal_system monoclinic
_space_group_IT_number 4
_space_group_name_Hall 'P 2yb'
_space_group_name_H-M_alt 'P 1 21 1'
_symmetry_space_group_name_Hall 'P 2yb'
_symmetry_space_group_name_H-M 'P 1 21 1'
_atom_sites_solution_hydrogens geom
_atom_sites_solution_primary direct
_atom_sites_solution_secondary difmap
_audit_update_record
;
2019-05-06 deposited with the CCDC.    2019-06-18 downloaded from the CCDC.
;
_cell_angle_alpha 90.0000
_cell_angle_beta 97.443(7)
_cell_angle_gamma 90.0000
_cell_formula_units_Z 4
_cell_length_a 10.7322(5)
_cell_length_b 38.488(2)
_cell_length_c 11.7318(7)
_cell_measurement_reflns_used 33330
_cell_measurement_temperature 133
_cell_measurement_theta_max 27.66
_cell_measurement_theta_min 1.75
_cell_volume 4805.1(4)
_computing_cell_refinement 'RAPID AUTO'
_computing_data_collection 'RAPID AUTO (Rigaku, ????)'
_computing_data_reduction 'RAPID AUTO'
_computing_molecular_graphics 'CrystalStructure 4.2'
_computing_publication_material 'CrystalStructure 4.2 (Rigaku, 2017)'
_computing_structure_refinement 'SHELXL Version 2014/7 (Sheldrick, 2008)'
_computing_structure_solution 'SIR2011 (Burla, et al., 2012)'
_diffrn_ambient_temperature 133
_diffrn_detector_area_resol_mean 10.000
_diffrn_measured_fraction_theta_full 0.982
_diffrn_measured_fraction_theta_max 0.977
_diffrn_measurement_device_type 'Rigaku R-AXIS RAPID'
_diffrn_measurement_method \w
_diffrn_radiation_type 'Mo K\a'
_diffrn_radiation_wavelength 0.71075
_diffrn_reflns_av_R_equivalents 0.0753
_diffrn_reflns_Laue_measured_fraction_full 0.982
_diffrn_reflns_Laue_measured_fraction_max 0.977
_diffrn_reflns_limit_h_max 12
_diffrn_reflns_limit_h_min -13
_diffrn_reflns_limit_k_max 49
_diffrn_reflns_limit_k_min -48
_diffrn_reflns_limit_l_max 15
_diffrn_reflns_limit_l_min -14
_diffrn_reflns_number 37867
_diffrn_reflns_point_group_measured_fraction_full 0.983
_diffrn_reflns_point_group_measured_fraction_max 0.979
_diffrn_reflns_theta_full 25.242
_diffrn_reflns_theta_max 27.483
_diffrn_reflns_theta_min 1.986
_diffrn_standards_number 0
_exptl_absorpt_coefficient_mu 1.235
_exptl_absorpt_correction_T_max 0.964
_exptl_absorpt_correction_T_min 0.102
_exptl_absorpt_correction_type multi-scan
_exptl_absorpt_process_details 'ABSCOR (Rigaku, 1995)'
_exptl_crystal_colour brown
_exptl_crystal_density_diffrn 1.424
_exptl_crystal_density_method 'not measured'
_exptl_crystal_description platelet
_exptl_crystal_F_000 2076.00
_exptl_crystal_size_max 0.380
_exptl_crystal_size_mid 0.100
_exptl_crystal_size_min 0.030
_refine_diff_density_max 1.27
_refine_diff_density_min -1.29
_refine_ls_abs_structure_details
;
 No quotients, so Flack parameter determined by classical intensity fit
;
_refine_ls_abs_structure_Flack 0.00000
_refine_ls_extinction_method none
_refine_ls_goodness_of_fit_ref 1.028
_refine_ls_hydrogen_treatment constr
_refine_ls_number_parameters 1010
_refine_ls_number_reflns 18710
_refine_ls_number_restraints 2
_refine_ls_R_factor_all 0.0981
_refine_ls_R_factor_gt 0.0703
_refine_ls_shift/su_max 0.013
_refine_ls_structure_factor_coef Fsqd
_refine_ls_weighting_details 'w = 1/[\s^2^(Fo^2^)+(0.1100P)^2^] where P=(Fo^2^+2Fc^2^)/3'
_refine_ls_weighting_scheme calc
_refine_ls_wR_factor_gt 0.1887
_refine_ls_wR_factor_ref 0.2148
_reflns_Friedel_coverage 0.973
_reflns_Friedel_fraction_full 0.984
_reflns_Friedel_fraction_max 0.980
_reflns_number_gt 12365
_reflns_number_total 18710
_reflns_threshold_expression F^2^>2.0\s(F^2^)
_cod_data_source_file c9dt01887e2.cif
_cod_data_source_block 180809
_cod_depositor_comments 'Adding full bibliography for 7700294--7700295.cif.'
_cod_original_cell_volume 4805.1(5)
_cod_database_code 7700295

loop_
_space_group_symop_id
_space_group_symop_operation_xyz
1 +X,+Y,+Z
2 -X,1/2+Y,-Z

loop_
_atom_site_label
_atom_site_type_symbol
_atom_site_fract_x
_atom_site_fract_y
_atom_site_fract_z
_atom_site_U_iso_or_equiv
_atom_site_adp_type
_atom_site_occupancy
_atom_site_site_symmetry_order
_atom_site_calc_flag
_atom_site_refinement_flags_posn
_atom_site_refinement_flags_adp
Sb1 Sb 0.60103(7) 0.69938(2) 0.79586(7) 0.0618(2) Uani 1 1 d . .
Sb2 Sb 0.58692(7) 0.73631(2) 1.27634(8) 0.0715(3) Uani 1 1 d . .
Ni1 Ni 0.95031(18) 0.81115(4) 0.71487(14) 0.0692(4) Uani 1 1 d . .
Ni2 Ni 1.01003(11) 0.62205(3) 0.24729(11) 0.0480(3) Uani 1 1 d . .
Cl1 Cl 0.8536(4) 0.55817(10) 0.7267(3) 0.0892(10) Uani 1 1 d . .
Cl2 Cl 0.6531(6) 0.56158(19) 0.8736(6) 0.165(3) Uani 1 1 d . .
Cl3 Cl 0.9606(4) 0.62997(11) 0.8534(3) 0.0939(11) Uani 1 1 d . .
Cl4 Cl 0.9398(6) 0.57139(13) 1.0010(3) 0.1164(16) Uani 1 1 d . .
Cl5 Cl 1.1570(6) 0.47636(13) 0.8042(4) 0.1160(16) Uani 1 1 d . .
Cl6 Cl 1.1064(6) 0.49120(12) 1.0342(4) 0.1174(16) Uani 1 1 d . .
Cl7 Cl 1.4008(5) 0.50136(14) 0.9799(5) 0.1319(18) Uani 1 1 d . .
Cl8 Cl 1.3022(4) 0.55295(10) 0.8119(3) 0.0930(11) Uani 1 1 d . .
F1 F 0.6656(10) 0.7428(3) 0.8326(9) 0.112(3) Uani 1 1 d . .
F2 F 0.5395(12) 0.6553(3) 0.7585(10) 0.122(3) Uani 1 1 d . .
F3 F 0.4648(9) 0.7175(4) 0.7029(10) 0.141(5) Uani 1 1 d . .
F4 F 0.5094(8) 0.6996(3) 0.9215(7) 0.098(3) Uani 1 1 d . .
F5 F 0.7331(8) 0.6798(4) 0.8909(8) 0.131(4) Uani 1 1 d . .
F6 F 0.6923(8) 0.6990(2) 0.6721(6) 0.088(2) Uani 1 1 d . .
F7 F 0.4971(8) 0.7396(3) 1.4029(9) 0.119(4) Uani 1 1 d . .
F8 F 0.6768(7) 0.73242(19) 1.1499(6) 0.0744(18) Uani 1 1 d . .
F9 F 0.4528(8) 0.7113(2) 1.1996(8) 0.095(3) Uani 1 1 d . .
F10 F 0.6545(10) 0.6949(3) 1.3348(8) 0.122(4) Uani 1 1 d . .
F11 F 0.7169(9) 0.7624(4) 1.3515(9) 0.143(5) Uani 1 1 d . .
F12 F 0.5183(9) 0.7776(3) 1.2146(13) 0.145(5) Uani 1 1 d . .
O1 O 1.0551(11) 0.8422(2) 0.7996(8) 0.080(3) Uani 1 1 d . .
O2 O 0.8208(9) 0.8416(2) 0.7286(7) 0.066(2) Uani 1 1 d . .
O3 O 1.5417(10) 0.8332(3) 0.9950(12) 0.104(4) Uani 1 1 d . .
O4 O 0.3183(11) 0.8365(3) 0.5624(9) 0.090(3) Uani 1 1 d . .
O5 O 0.8778(6) 0.59343(17) 0.2665(6) 0.0472(15) Uani 1 1 d . .
O6 O 1.1149(6) 0.58853(19) 0.3229(6) 0.0481(15) Uani 1 1 d . .
O7 O 0.3802(7) 0.5998(2) 0.0717(7) 0.0603(18) Uani 1 1 d . .
O8 O 1.5906(7) 0.6007(2) 0.5400(7) 0.072(2) Uani 1 1 d . .
N1 N 1.0749(11) 0.7798(2) 0.7034(8) 0.067(3) Uani 1 1 d . .
N2 N 0.8472(11) 0.7803(3) 0.6272(8) 0.066(3) Uani 1 1 d . .
N3 N 1.2771(9) 0.7308(3) 0.9856(10) 0.072(3) Uani 1 1 d . .
H1 H 1.3554 0.7263 1.0141 0.086 Uiso 1 1 calc R U
N4 N 0.9103(8) 0.6569(2) 0.1826(7) 0.0505(19) Uani 1 1 d . .
N5 N 1.1461(8) 0.6494(2) 0.2174(7) 0.0511(19) Uani 1 1 d . .
N6 N 1.2710(9) 0.7046(3) 0.4733(9) 0.064(2) Uani 1 1 d . .
H4 H 1.3506 0.7088 0.4975 0.077 Uiso 1 1 calc R U
C1 C 1.1710(13) 0.8409(3) 0.8369(11) 0.065(3) Uani 1 1 d . .
C2 C 1.2326(14) 0.8683(3) 0.9089(13) 0.078(4) Uani 1 1 d . .
C3 C 1.3553(15) 0.8640(4) 0.9570(15) 0.091(4) Uani 1 1 d . .
H81 H 1.3945 0.8814 1.0069 0.109 Uiso 1 1 calc R U
C4 C 1.4241(16) 0.8342(4) 0.9335(16) 0.097(5) Uani 1 1 d . .
C5 C 1.3720(13) 0.8085(4) 0.8602(13) 0.081(4) Uani 1 1 d . .
H59 H 1.4218 0.7894 0.8415 0.097 Uiso 1 1 calc R U
C6 C 1.2499(13) 0.8106(3) 0.8152(11) 0.067(3) Uani 1 1 d . .
C7 C 1.1953(14) 0.7831(3) 0.7472(11) 0.074(4) Uani 1 1 d . .
H25 H 1.2502 0.7649 0.7307 0.088 Uiso 1 1 calc R U
C8 C 1.0296(12) 0.7449(3) 0.6612(10) 0.064(3) Uani 1 1 d . .
H73 H 1.0963 0.7337 0.6217 0.076 Uiso 1 1 calc R U
C9 C 0.9187(13) 0.7515(3) 0.5756(12) 0.074(3) Uani 1 1 d . .
H63A H 0.8663 0.7303 0.5629 0.088 Uiso 1 1 calc R U
H63B H 0.9445 0.7589 0.5014 0.088 Uiso 1 1 calc R U
C10 C 0.7269(14) 0.7810(4) 0.6001(10) 0.072(3) Uani 1 1 d . .
H62 H 0.6871 0.7616 0.5608 0.087 Uiso 1 1 calc R U
C11 C 0.6505(14) 0.8096(3) 0.6263(11) 0.072(3) Uani 1 1 d . .
C12 C 0.5206(14) 0.8080(3) 0.5849(10) 0.073(3) Uani 1 1 d . .
H61 H 0.4880 0.7881 0.5435 0.087 Uiso 1 1 calc R U
C13 C 0.4420(14) 0.8344(3) 0.6031(11) 0.069(3) Uani 1 1 d . .
C14 C 0.4959(15) 0.8647(4) 0.6633(12) 0.081(4) Uani 1 1 d . .
H54 H 0.4410 0.8835 0.6745 0.097 Uiso 1 1 calc R U
C15 C 0.6199(15) 0.8684(3) 0.7053(11) 0.075(4) Uani 1 1 d . .
C16 C 0.7037(13) 0.8403(3) 0.6878(11) 0.069(3) Uani 1 1 d . .
C17 C 1.6219(14) 0.8051(4) 0.9712(16) 0.100(5) Uani 1 1 d . .
H87A H 1.7028 0.8072 1.0201 0.120 Uiso 1 1 calc R U
H87B H 1.5823 0.7830 0.9868 0.120 Uiso 1 1 calc R U
H87C H 1.6356 0.8060 0.8902 0.120 Uiso 1 1 calc R U
C18 C 0.2703(16) 0.8093(4) 0.4868(12) 0.090(4) Uani 1 1 d . .
H66A H 0.1806 0.8132 0.4622 0.108 Uiso 1 1 calc R U
H66B H 0.3154 0.8090 0.4193 0.108 Uiso 1 1 calc R U
H66C H 0.2818 0.7869 0.5268 0.108 Uiso 1 1 calc R U
C19 C 1.1632(17) 0.9020(4) 0.9338(14) 0.095(5) Uani 1 1 d D .
C20 C 1.2552(18) 0.9297(4) 0.9985(16) 0.108(5) Uani 1 1 d . .
H76A H 1.3213 0.9354 0.9514 0.129 Uiso 1 1 calc R U
H76B H 1.2081 0.9507 1.0123 0.129 Uiso 1 1 calc R U
H76C H 1.2933 0.9200 1.0722 0.129 Uiso 1 1 calc R U
C21 C 1.118(2) 0.9196(5) 0.8181(17) 0.131(8) Uani 1 1 d D .
H21A H 1.1899 0.9252 0.7784 0.157 Uiso 1 1 calc R U
H21B H 1.0612 0.9038 0.7703 0.157 Uiso 1 1 calc R U
H21C H 1.0723 0.9410 0.8318 0.157 Uiso 1 1 calc R U
C22 C 1.0597(15) 0.8922(4) 1.0023(16) 0.100(5) Uani 1 1 d . .
H86A H 1.0958 0.8812 1.0744 0.120 Uiso 1 1 calc R U
H86B H 1.0134 0.9131 1.0194 0.120 Uiso 1 1 calc R U
H86C H 1.0023 0.8759 0.9579 0.120 Uiso 1 1 calc R U
C23 C 0.6728(16) 0.9016(3) 0.7672(13) 0.084(4) Uani 1 1 d . .
C24 C 0.7310(14) 0.8935(4) 0.8946(12) 0.079(4) Uani 1 1 d . .
H44A H 0.6669 0.8830 0.9359 0.094 Uiso 1 1 calc R U
H44B H 0.8017 0.8774 0.8942 0.094 Uiso 1 1 calc R U
H44C H 0.7608 0.9152 0.9329 0.094 Uiso 1 1 calc R U
C25 C 0.771(2) 0.9178(4) 0.7041(17) 0.115(6) Uani 1 1 d . .
H72A H 0.8397 0.9011 0.6997 0.139 Uiso 1 1 calc R U
H72B H 0.7341 0.9242 0.6262 0.139 Uiso 1 1 calc R U
H72C H 0.8049 0.9387 0.7452 0.139 Uiso 1 1 calc R U
C26 C 0.5657(17) 0.9279(4) 0.7740(16) 0.107(6) Uani 1 1 d . .
H79A H 0.5013 0.9174 0.8152 0.129 Uiso 1 1 calc R U
H79B H 0.5993 0.9488 0.8151 0.129 Uiso 1 1 calc R U
H79C H 0.5284 0.9343 0.6961 0.129 Uiso 1 1 calc R U
C27 C 1.0056(11) 0.7221(3) 0.7655(10) 0.065(3) Uani 1 1 d . .
H58A H 0.9204 0.7273 0.7849 0.078 Uiso 1 1 calc R U
H58B H 1.0072 0.6974 0.7429 0.078 Uiso 1 1 calc R U
C28 C 1.0951(12) 0.7273(3) 0.8668(11) 0.064(3) Uani 1 1 d . .
C29 C 1.0821(11) 0.7525(3) 0.9570(10) 0.061(3) Uani 1 1 d . .
C30 C 0.9841(12) 0.7741(3) 0.9805(10) 0.065(3) Uani 1 1 d . .
H31 H 0.9043 0.7727 0.9348 0.077 Uiso 1 1 calc R U
C31 C 1.0036(13) 0.7971(4) 1.0698(12) 0.079(4) Uani 1 1 d . .
H60 H 0.9370 0.8120 1.0850 0.094 Uiso 1 1 calc R U
C32 C 1.1212(14) 0.7993(4) 1.1398(13) 0.083(4) Uani 1 1 d . .
H51 H 1.1321 0.8149 1.2031 0.100 Uiso 1 1 calc R U
C33 C 1.2193(13) 0.7788(4) 1.1159(13) 0.077(4) Uani 1 1 d . .
H48 H 1.3000 0.7811 1.1591 0.092 Uiso 1 1 calc R U
C34 C 1.1991(12) 0.7555(4) 1.0305(12) 0.072(3) Uani 1 1 d . .
C35 C 1.2128(13) 0.7147(3) 0.8906(13) 0.071(3) Uani 1 1 d . .
H70 H 1.2471 0.6970 0.8475 0.085 Uiso 1 1 calc R U
C36 C 0.7590(10) 0.5966(3) 0.2215(8) 0.054(2) Uani 1 1 d . .
C37 C 0.6732(10) 0.5673(3) 0.2318(9) 0.053(2) Uani 1 1 d . .
C38 C 0.5535(10) 0.5711(3) 0.1802(8) 0.051(2) Uani 1 1 d . .
H18 H 0.4976 0.5521 0.1843 0.061 Uiso 1 1 calc R U
C39 C 0.5065(9) 0.6007(3) 0.1218(9) 0.055(2) Uani 1 1 d . .
C40 C 0.5845(9) 0.6287(3) 0.1111(9) 0.053(2) Uani 1 1 d . .
H8 H 0.5543 0.6492 0.0719 0.063 Uiso 1 1 calc R U
C41 C 0.7110(9) 0.6255(3) 0.1607(8) 0.050(2) Uani 1 1 d . .
C42 C 0.7902(10) 0.6552(3) 0.1486(8) 0.052(2) Uani 1 1 d . .
H4A H 0.7513 0.6753 0.1127 0.062 Uiso 1 1 calc R U
C43 C 0.9771(9) 0.6901(3) 0.1637(9) 0.053(2) Uani 1 1 d . .
H6 H 0.9324 0.7020 0.0945 0.063 Uiso 1 1 calc R U
C44 C 1.1059(9) 0.6783(3) 0.1371(9) 0.051(2) Uani 1 1 d . .
H15A H 1.1006 0.6702 0.0565 0.061 Uiso 1 1 calc R U
H15B H 1.1667 0.6977 0.1484 0.061 Uiso 1 1 calc R U
C45 C 1.2598(9) 0.6470(3) 0.2642(8) 0.048(2) Uani 1 1 d . .
H9 H 1.3170 0.6644 0.2462 0.057 Uiso 1 1 calc R U
C46 C 1.3070(9) 0.6204(3) 0.3411(9) 0.051(2) Uani 1 1 d . .
C47 C 1.4318(9) 0.6238(3) 0.3982(9) 0.053(2) Uani 1 1 d . .
H13 H 1.4825 0.6429 0.3814 0.064 Uiso 1 1 calc R U
C48 C 1.4774(10) 0.5999(3) 0.4753(10) 0.060(3) Uani 1 1 d . .
C49 C 1.4071(10) 0.5685(3) 0.4940(9) 0.060(3) Uani 1 1 d . .
H41 H 1.4442 0.5514 0.5459 0.072 Uiso 1 1 calc R U
C50 C 1.2873(11) 0.5632(3) 0.4374(9) 0.056(2) Uani 1 1 d . .
C51 C 1.2317(10) 0.5910(3) 0.3654(9) 0.053(2) Uani 1 1 d . .
C52 C 0.3387(10) 0.6262(3) -0.0031(10) 0.062(3) Uani 1 1 d . .
H28A H 0.2498 0.6226 -0.0318 0.074 Uiso 1 1 calc R U
H28B H 0.3489 0.6485 0.0371 0.074 Uiso 1 1 calc R U
H28C H 0.3880 0.6263 -0.0678 0.074 Uiso 1 1 calc R U
C53 C 1.6715(11) 0.6289(3) 0.5160(11) 0.070(3) Uani 1 1 d . .
H69A H 1.7511 0.6272 0.5671 0.084 Uiso 1 1 calc R U
H69B H 1.6878 0.6275 0.4359 0.084 Uiso 1 1 calc R U
H69C H 1.6307 0.6511 0.5288 0.084 Uiso 1 1 calc R U
C54 C 0.7225(10) 0.5343(3) 0.2939(9) 0.056(3) Uani 1 1 d . .
C55 C 0.6126(13) 0.5061(4) 0.2859(12) 0.076(4) Uani 1 1 d . .
H23A H 0.5829 0.5012 0.2049 0.091 Uiso 1 1 calc R U
H23B H 0.6445 0.4847 0.3242 0.091 Uiso 1 1 calc R U
H23C H 0.5430 0.5152 0.3235 0.091 Uiso 1 1 calc R U
C56 C 0.8263(11) 0.5178(3) 0.2324(10) 0.064(3) Uani 1 1 d . .
H45A H 0.7944 0.5140 0.1512 0.076 Uiso 1 1 calc R U
H45B H 0.8990 0.5334 0.2381 0.076 Uiso 1 1 calc R U
H45C H 0.8517 0.4955 0.2687 0.076 Uiso 1 1 calc R U
C57 C 0.7652(12) 0.5409(4) 0.4202(10) 0.068(3) Uani 1 1 d . .
H42A H 0.7962 0.5193 0.4574 0.081 Uiso 1 1 calc R U
H42B H 0.8328 0.5583 0.4280 0.081 Uiso 1 1 calc R U
H42C H 0.6944 0.5496 0.4569 0.081 Uiso 1 1 calc R U
C58 C 1.2183(11) 0.5285(3) 0.4520(10) 0.065(3) Uani 1 1 d . .
C59 C 1.1025(12) 0.5364(4) 0.5147(12) 0.077(4) Uani 1 1 d . .
H38A H 1.0476 0.5531 0.4694 0.093 Uiso 1 1 calc R U
H38B H 1.0560 0.5149 0.5235 0.093 Uiso 1 1 calc R U
H38C H 1.1308 0.5463 0.5907 0.093 Uiso 1 1 calc R U
C60 C 1.1734(15) 0.5135(3) 0.3307(12) 0.078(4) Uani 1 1 d . .
H64A H 1.1211 0.5307 0.2853 0.094 Uiso 1 1 calc R U
H64B H 1.2465 0.5079 0.2920 0.094 Uiso 1 1 calc R U
H64C H 1.1241 0.4923 0.3382 0.094 Uiso 1 1 calc R U
C61 C 1.2996(15) 0.5027(4) 0.5253(13) 0.089(4) Uani 1 1 d . .
H57A H 1.2522 0.4812 0.5322 0.107 Uiso 1 1 calc R U
H57B H 1.3750 0.4976 0.4893 0.107 Uiso 1 1 calc R U
H57C H 1.3242 0.5126 0.6019 0.107 Uiso 1 1 calc R U
C62 C 0.9824(10) 0.7146(3) 0.2669(10) 0.053(2) Uani 1 1 d . .
H20A H 0.9967 0.7384 0.2398 0.063 Uiso 1 1 calc R U
H20B H 0.8990 0.7143 0.2943 0.063 Uiso 1 1 calc R U
C63 C 1.0797(9) 0.7071(3) 0.3675(10) 0.053(3) Uani 1 1 d . .
C64 C 1.0802(10) 0.6806(3) 0.4542(10) 0.054(2) Uani 1 1 d . .
C65 C 0.9870(10) 0.6569(3) 0.4793(10) 0.062(3) Uani 1 1 d . .
H30 H 0.9044 0.6573 0.4388 0.074 Uiso 1 1 calc R U
C66 C 1.0220(11) 0.6328(3) 0.5663(10) 0.062(3) Uani 1 1 d . .
H34 H 0.9625 0.6161 0.5842 0.075 Uiso 1 1 calc R U
C67 C 1.1462(12) 0.6327(3) 0.6296(10) 0.065(3) Uani 1 1 d . .
H39 H 1.1672 0.6154 0.6864 0.078 Uiso 1 1 calc R U
C68 C 1.2327(11) 0.6563(4) 0.6113(10) 0.069(3) Uani 1 1 d . .
H43 H 1.3122 0.6569 0.6575 0.083 Uiso 1 1 calc R U
C69 C 1.2013(9) 0.6808(3) 0.5186(10) 0.056(3) Uani 1 1 d . .
C70 C 1.2007(9) 0.7220(3) 0.3825(10) 0.056(3) Uani 1 1 d . .
H46 H 1.2290 0.7405 0.3389 0.067 Uiso 1 1 calc R U
C71 C 0.7719(14) 0.5860(5) 0.8165(14) 0.096(5) Uani 1 1 d . .
H75 H 0.7304 0.6050 0.7676 0.116 Uiso 1 1 calc R U
C72 C 0.8544(13) 0.6012(4) 0.9076(11) 0.076(4) Uani 1 1 d . .
H37 H 0.8017 0.6153 0.9546 0.091 Uiso 1 1 calc R U
C73 C 1.1483(16) 0.5086(4) 0.9067(12) 0.089(4) Uani 1 1 d . .
H53 H 1.0822 0.5257 0.8756 0.107 Uiso 1 1 calc R U
C74 C 1.2744(15) 0.5283(3) 0.9341(11) 0.085(4) Uani 1 1 d . .
H47 H 1.2653 0.5450 0.9977 0.101 Uiso 1 1 calc R U

loop_
_atom_site_aniso_label
_atom_site_aniso_U_11
_atom_site_aniso_U_22
_atom_site_aniso_U_33
_atom_site_aniso_U_23
_atom_site_aniso_U_13
_atom_site_aniso_U_12
Sb1 0.0681(4) 0.0684(5) 0.0477(4) 0.0023(3) 0.0033(3) 0.0030(4)
Sb2 0.0618(4) 0.0805(6) 0.0706(6) -0.0263(4) 0.0026(4) -0.0033(4)
Ni1 0.1083(12) 0.0503(8) 0.0526(10) -0.0012(6) 0.0241(8) 0.0035(8)
Ni2 0.0605(7) 0.0472(6) 0.0366(7) 0.0014(5) 0.0073(5) 0.0000(5)
Cl1 0.125(3) 0.090(2) 0.055(2) -0.0144(16) 0.0211(19) -0.003(2)
Cl2 0.160(5) 0.185(6) 0.170(6) -0.062(5) 0.102(5) -0.077(5)
Cl3 0.110(3) 0.094(2) 0.082(3) -0.0013(19) 0.029(2) -0.011(2)
Cl4 0.187(4) 0.118(3) 0.047(2) 0.0081(19) 0.024(2) 0.039(3)
Cl5 0.169(4) 0.105(3) 0.072(3) -0.017(2) 0.010(3) -0.042(3)
Cl6 0.187(5) 0.094(3) 0.076(3) 0.022(2) 0.035(3) 0.008(3)
Cl7 0.138(4) 0.109(3) 0.133(4) 0.017(3) -0.045(3) -0.001(3)
Cl8 0.127(3) 0.081(2) 0.067(2) 0.0025(16) -0.002(2) -0.014(2)
F1 0.143(8) 0.092(6) 0.102(7) -0.033(5) 0.023(6) -0.018(6)
F2 0.169(9) 0.074(6) 0.131(9) 0.002(5) 0.046(7) -0.023(6)
F3 0.092(6) 0.202(13) 0.114(9) 0.046(8) -0.041(6) 0.011(7)
F4 0.101(5) 0.118(7) 0.082(6) 0.017(5) 0.036(4) 0.020(6)
F5 0.090(5) 0.232(14) 0.068(6) 0.050(7) -0.003(5) 0.034(7)
F6 0.126(6) 0.091(5) 0.053(4) -0.011(4) 0.029(4) -0.017(5)
F7 0.092(5) 0.139(8) 0.133(8) -0.090(7) 0.046(5) -0.047(6)
F8 0.101(5) 0.065(4) 0.054(4) 0.004(3) 0.001(3) 0.000(4)
F9 0.096(5) 0.107(7) 0.075(6) -0.020(4) -0.015(4) -0.028(5)
F10 0.139(8) 0.166(10) 0.068(6) 0.043(6) 0.035(5) 0.060(8)
F11 0.095(6) 0.230(14) 0.108(8) -0.088(9) 0.026(5) -0.069(8)
F12 0.081(6) 0.107(8) 0.249(15) 0.025(9) 0.030(7) 0.014(6)
O1 0.125(8) 0.052(5) 0.062(6) -0.006(4) 0.012(5) 0.009(5)
O2 0.097(6) 0.050(4) 0.055(5) -0.003(3) 0.018(4) 0.007(4)
O3 0.088(7) 0.076(6) 0.148(11) -0.027(7) 0.019(7) -0.011(5)
O4 0.118(8) 0.076(6) 0.076(7) -0.014(5) 0.007(6) 0.005(6)
O5 0.056(3) 0.043(3) 0.043(4) -0.002(3) 0.007(3) 0.003(3)
O6 0.058(4) 0.058(4) 0.028(4) -0.001(3) 0.004(3) -0.002(3)
O7 0.067(4) 0.064(5) 0.049(5) 0.003(3) 0.006(3) -0.003(4)
O8 0.067(5) 0.086(6) 0.061(6) 0.002(4) 0.005(4) 0.008(4)
N1 0.112(8) 0.051(5) 0.041(6) -0.001(4) 0.018(5) 0.005(5)
N2 0.106(8) 0.063(6) 0.033(5) -0.006(4) 0.020(5) 0.007(5)
N3 0.063(5) 0.075(7) 0.078(8) 0.026(6) 0.013(5) 0.005(5)
N4 0.063(5) 0.045(4) 0.042(5) 0.002(3) 0.002(4) -0.003(4)
N5 0.065(5) 0.049(5) 0.041(5) -0.001(4) 0.011(4) -0.005(4)
N6 0.061(5) 0.072(6) 0.059(6) -0.006(5) 0.004(4) -0.005(5)
C1 0.093(8) 0.050(6) 0.054(8) 0.011(5) 0.011(6) 0.001(6)
C2 0.090(9) 0.059(7) 0.088(10) -0.008(6) 0.026(8) -0.004(6)
C3 0.106(11) 0.060(8) 0.111(13) 0.000(8) 0.028(10) -0.017(8)
C4 0.101(11) 0.084(10) 0.112(14) 0.008(9) 0.038(10) -0.010(9)
C5 0.091(9) 0.065(8) 0.092(11) -0.016(7) 0.035(8) -0.026(7)
C6 0.094(8) 0.046(6) 0.065(8) 0.007(5) 0.031(7) -0.003(6)
C7 0.108(10) 0.062(8) 0.056(8) -0.004(6) 0.030(8) 0.013(7)
C8 0.090(8) 0.048(6) 0.056(7) -0.014(5) 0.020(6) 0.003(5)
C9 0.094(8) 0.066(7) 0.063(8) -0.013(6) 0.015(7) 0.014(6)
C10 0.104(10) 0.076(8) 0.037(7) -0.001(5) 0.013(6) 0.012(7)
C11 0.113(10) 0.051(6) 0.052(8) -0.009(5) 0.014(7) 0.003(6)
C12 0.123(11) 0.057(7) 0.038(7) -0.007(5) 0.008(7) -0.010(7)
C13 0.111(10) 0.049(6) 0.047(7) 0.004(5) 0.004(7) 0.011(6)
C14 0.114(11) 0.060(7) 0.069(9) 0.000(6) 0.013(8) 0.020(7)
C15 0.125(11) 0.055(7) 0.047(7) 0.010(5) 0.021(7) 0.022(7)
C16 0.099(9) 0.057(7) 0.051(7) 0.011(5) 0.012(6) 0.014(6)
C17 0.084(9) 0.090(11) 0.132(15) 0.000(10) 0.038(9) 0.010(8)
C18 0.120(11) 0.088(10) 0.060(9) -0.011(7) -0.001(8) -0.016(9)
C19 0.135(13) 0.055(8) 0.094(12) -0.008(7) 0.012(10) 0.006(8)
C20 0.137(14) 0.070(9) 0.114(14) -0.026(9) 0.011(11) -0.008(10)
C21 0.18(2) 0.057(9) 0.16(2) 0.015(10) 0.035(16) 0.006(11)
C22 0.095(10) 0.082(10) 0.121(14) -0.026(9) 0.003(9) 0.003(8)
C23 0.128(12) 0.046(6) 0.080(10) -0.015(6) 0.019(9) -0.005(7)
C24 0.111(10) 0.067(8) 0.061(9) -0.007(6) 0.020(7) 0.011(7)
C25 0.177(18) 0.063(9) 0.113(14) -0.006(9) 0.045(13) 0.000(10)
C26 0.135(13) 0.066(9) 0.107(14) -0.037(8) -0.034(11) 0.016(9)
C27 0.075(7) 0.067(7) 0.056(8) 0.005(5) 0.019(6) 0.007(5)
C28 0.082(7) 0.049(6) 0.061(8) 0.010(5) 0.009(6) 0.005(5)
C29 0.067(6) 0.067(7) 0.048(7) 0.006(5) 0.005(5) 0.001(5)
C30 0.078(7) 0.059(6) 0.051(7) 0.014(5) -0.012(5) 0.008(6)
C31 0.091(9) 0.072(8) 0.067(9) 0.004(7) -0.009(7) 0.003(7)
C32 0.109(11) 0.063(8) 0.079(10) -0.001(7) 0.019(8) -0.021(7)
C33 0.080(8) 0.071(8) 0.074(9) 0.011(7) -0.008(7) -0.005(7)
C34 0.071(7) 0.085(9) 0.064(9) 0.024(7) 0.023(6) -0.004(6)
C35 0.088(8) 0.046(6) 0.082(10) 0.011(6) 0.026(7) 0.004(6)
C36 0.069(6) 0.066(7) 0.028(5) -0.001(4) 0.008(4) -0.011(5)
C37 0.059(5) 0.048(5) 0.052(6) -0.003(4) 0.008(5) -0.001(4)
C38 0.064(5) 0.055(6) 0.035(6) 0.002(4) 0.012(4) 0.002(5)
C39 0.056(5) 0.059(6) 0.053(7) -0.006(5) 0.016(5) 0.004(5)
C40 0.059(5) 0.064(7) 0.034(6) -0.007(4) 0.003(4) 0.001(5)
C41 0.065(5) 0.048(5) 0.035(5) -0.001(4) 0.006(4) 0.000(4)
C42 0.077(6) 0.041(5) 0.034(6) -0.002(4) -0.003(5) -0.007(4)
C43 0.059(5) 0.049(6) 0.049(6) 0.010(4) 0.006(4) 0.004(4)
C44 0.056(5) 0.052(5) 0.044(6) 0.004(4) 0.003(4) 0.002(4)
C45 0.055(5) 0.058(6) 0.031(5) 0.000(4) 0.008(4) 0.000(4)
C46 0.064(5) 0.049(5) 0.043(6) -0.004(4) 0.012(4) 0.007(5)
C47 0.060(5) 0.058(6) 0.042(6) -0.008(5) 0.012(4) 0.008(5)
C48 0.054(5) 0.081(8) 0.045(7) -0.008(5) 0.007(5) 0.004(5)
C49 0.074(7) 0.067(7) 0.040(6) -0.001(5) 0.013(5) 0.009(5)
C50 0.076(6) 0.057(6) 0.032(6) -0.004(4) 0.003(5) 0.009(5)
C51 0.064(6) 0.061(6) 0.034(6) -0.004(4) 0.005(4) 0.009(5)
C52 0.062(6) 0.064(7) 0.054(7) -0.002(5) -0.009(5) -0.003(5)
C53 0.068(6) 0.077(8) 0.060(8) -0.001(6) -0.008(5) -0.019(6)
C54 0.064(6) 0.056(6) 0.050(7) 0.004(5) 0.019(5) -0.003(5)
C55 0.091(8) 0.066(8) 0.071(9) 0.024(6) 0.010(7) -0.006(6)
C56 0.082(7) 0.056(6) 0.055(7) -0.002(5) 0.017(6) 0.003(5)
C57 0.079(7) 0.070(8) 0.054(8) 0.009(6) 0.010(6) 0.004(6)
C58 0.079(7) 0.065(7) 0.054(7) 0.005(5) 0.018(6) 0.019(6)
C59 0.081(8) 0.081(9) 0.070(9) 0.019(7) 0.010(6) -0.007(7)
C60 0.115(10) 0.045(6) 0.069(9) -0.003(5) -0.009(7) 0.002(6)
C61 0.110(11) 0.079(9) 0.078(10) 0.000(8) 0.013(8) 0.005(8)
C62 0.060(5) 0.045(5) 0.053(7) -0.006(4) 0.005(5) 0.001(4)
C63 0.052(5) 0.055(6) 0.055(7) -0.019(5) 0.013(4) -0.004(4)
C64 0.065(6) 0.046(5) 0.050(7) -0.012(4) 0.007(5) 0.001(4)
C65 0.061(6) 0.085(8) 0.040(7) -0.016(5) 0.007(5) 0.000(6)
C66 0.075(7) 0.063(7) 0.049(7) -0.003(5) 0.010(5) -0.002(5)
C67 0.093(8) 0.062(7) 0.043(7) 0.000(5) 0.019(6) 0.001(6)
C68 0.072(6) 0.101(10) 0.032(6) -0.011(6) -0.001(5) 0.019(7)
C69 0.053(5) 0.060(6) 0.052(7) -0.012(5) 0.001(5) 0.004(5)
C70 0.051(5) 0.069(7) 0.049(7) -0.014(5) 0.009(5) -0.015(5)
C71 0.092(9) 0.117(13) 0.090(12) 0.002(9) 0.047(9) 0.006(9)
C72 0.097(9) 0.089(9) 0.047(8) -0.011(6) 0.027(7) 0.002(7)
C73 0.122(11) 0.091(10) 0.052(8) -0.001(7) 0.004(8) -0.002(9)
C74 0.135(12) 0.062(7) 0.046(8) -0.006(6) -0.026(7) 0.000(8)

loop_
_atom_type_symbol
_atom_type_description
_atom_type_scat_dispersion_real
_atom_type_scat_dispersion_imag
_atom_type_scat_source
C C 0.0033 0.0016
;
International Tables for Crystallography
(Vol. C, Tables 4.2.6.8 and 6.1.1.4)
;
H H 0.0000 0.0000
;
International Tables for Crystallography
(Vol. C, Table 6.1.1.4)
;
O O 0.0106 0.0060
;
International Tables for Crystallography
(Vol. C, Tables 4.2.6.8 and 6.1.1.4)
;
N N 0.0061 0.0033
;
International Tables for Crystallography
(Vol. C, Tables 4.2.6.8 and 6.1.1.4)
;
Ni Ni 0.3393 1.1124
;
International Tables for Crystallography
(Vol. C, Tables 4.2.6.8 and 6.1.1.4)
;
Sb Sb -0.5866 1.5461
;
International Tables for Crystallography
(Vol. C, Tables 4.2.6.8 and 6.1.1.4)
;
F F 0.0171 0.0103
;
International Tables for Crystallography
(Vol. C, Tables 4.2.6.8 and 6.1.1.4)
;
Cl Cl 0.1484 0.1585
;
International Tables for Crystallography
(Vol. C, Tables 4.2.6.8 and 6.1.1.4)
;

loop_
_geom_angle_atom_site_label_1
_geom_angle_atom_site_label_2
_geom_angle_atom_site_label_3
_geom_angle
F1 Sb1 F3 92.4(6)
F1 Sb1 F5 89.5(6)
F3 Sb1 F5 177.6(6)
F1 Sb1 F2 178.7(5)
F3 Sb1 F2 88.6(6)
F5 Sb1 F2 89.5(6)
F1 Sb1 F6 88.2(4)
F3 Sb1 F6 89.9(5)
F5 Sb1 F6 91.6(4)
F2 Sb1 F6 90.9(4)
F1 Sb1 F4 91.9(5)
F3 Sb1 F4 90.4(5)
F5 Sb1 F4 88.1(4)
F2 Sb1 F4 89.0(5)
F6 Sb1 F4 179.6(5)
F10 Sb2 F11 93.2(7)
F10 Sb2 F12 178.9(6)
F11 Sb2 F12 87.6(6)
F10 Sb2 F9 88.6(5)
F11 Sb2 F9 178.2(6)
F12 Sb2 F9 90.7(5)
F10 Sb2 F7 88.9(5)
F11 Sb2 F7 91.1(4)
F12 Sb2 F7 91.9(6)
F9 Sb2 F7 88.4(4)
F10 Sb2 F8 90.4(3)
F11 Sb2 F8 89.2(4)
F12 Sb2 F8 88.8(5)
F9 Sb2 F8 91.2(4)
F7 Sb2 F8 179.3(5)
N1 Ni1 O1 93.9(5)
N1 Ni1 O2 177.9(4)
O1 Ni1 O2 87.4(4)
N1 Ni1 N2 85.7(5)
O1 Ni1 N2 178.7(4)
O2 Ni1 N2 93.1(4)
N4 Ni2 O5 94.1(3)
N4 Ni2 O6 175.7(3)
O5 Ni2 O6 87.4(3)
N4 Ni2 N5 86.4(4)
O5 Ni2 N5 175.6(3)
O6 Ni2 N5 92.4(3)
C1 O1 Ni1 131.8(8)
C16 O2 Ni1 130.9(8)
C4 O3 C17 117.0(13)
C13 O4 C18 115.7(11)
C36 O5 Ni2 128.2(6)
C51 O6 Ni2 129.1(7)
C52 O7 C39 117.5(8)
C48 O8 C53 115.6(10)
C7 N1 C8 118.2(10)
C7 N1 Ni1 126.3(8)
C8 N1 Ni1 114.3(9)
C10 N2 C9 117.4(11)
C10 N2 Ni1 129.2(9)
C9 N2 Ni1 113.3(9)
C35 N3 C34 110.2(10)
C35 N3 H1 124.9
C34 N3 H1 124.9
C42 N4 C43 118.3(8)
C42 N4 Ni2 126.6(7)
C43 N4 Ni2 115.1(6)
C45 N5 C44 120.8(9)
C45 N5 Ni2 127.2(7)
C44 N5 Ni2 111.8(6)
C69 N6 C70 111.0(9)
C69 N6 H4 124.5
C70 N6 H4 124.5
O1 C1 C2 121.7(12)
O1 C1 C6 121.9(12)
C2 C1 C6 116.4(12)
C3 C2 C1 119.4(13)
C3 C2 C19 118.9(13)
C1 C2 C19 121.7(13)
C2 C3 C4 121.0(16)
C2 C3 H81 119.5
C4 C3 H81 119.5
O3 C4 C5 125.4(15)
O3 C4 C3 112.9(16)
C5 C4 C3 121.6(17)
C6 C5 C4 119.7(14)
C6 C5 H59 120.1
C4 C5 H59 120.1
C5 C6 C7 119.3(12)
C5 C6 C1 121.7(12)
C7 C6 C1 119.0(12)
N1 C7 C6 127.1(11)
N1 C7 H25 116.5
C6 C7 H25 116.5
C9 C8 N1 105.8(10)
C9 C8 C27 115.5(11)
N1 C8 C27 109.0(9)
C9 C8 H73 108.8
N1 C8 H73 108.8
C27 C8 H73 108.8
C8 C9 N2 105.0(10)
C8 C9 H63A 110.8
N2 C9 H63A 110.8
C8 C9 H63B 110.8
N2 C9 H63B 110.8
H63A C9 H63B 108.8
N2 C10 C11 123.3(13)
N2 C10 H62 118.4
C11 C10 H62 118.4
C12 C11 C10 117.3(12)
C12 C11 C16 120.6(12)
C10 C11 C16 122.0(13)
C13 C12 C11 121.2(12)
C13 C12 H61 119.4
C11 C12 H61 119.4
C12 C13 O4 126.3(12)
C12 C13 C14 117.7(13)
O4 C13 C14 115.7(11)
C15 C14 C13 124.6(12)
C15 C14 H54 117.7
C13 C14 H54 117.7
C14 C15 C16 118.0(13)
C14 C15 C23 122.5(12)
C16 C15 C23 119.5(14)
O2 C16 C15 121.1(13)
O2 C16 C11 121.0(11)
C15 C16 C11 117.8(13)
O3 C17 H87A 109.5
O3 C17 H87B 109.5
H87A C17 H87B 109.5
O3 C17 H87C 109.5
H87A C17 H87C 109.5
H87B C17 H87C 109.5
O4 C18 H66A 109.5
O4 C18 H66B 109.5
H66A C18 H66B 109.5
O4 C18 H66C 109.5
H66A C18 H66C 109.5
H66B C18 H66C 109.5
C22 C19 C21 114.2(16)
C22 C19 C2 107.4(12)
C21 C19 C2 108.1(14)
C22 C19 C20 111.8(14)
C21 C19 C20 103.6(14)
C2 C19 C20 111.8(14)
C19 C20 H76A 109.5
C19 C20 H76B 109.5
H76A C20 H76B 109.5
C19 C20 H76C 109.5
H76A C20 H76C 109.5
H76B C20 H76C 109.5
C19 C21 H21A 109.5
C19 C21 H21B 109.5
H21A C21 H21B 109.5
C19 C21 H21C 109.5
H21A C21 H21C 109.5
H21B C21 H21C 109.5
C19 C22 H86A 109.5
C19 C22 H86B 109.5
H86A C22 H86B 109.5
C19 C22 H86C 109.5
H86A C22 H86C 109.5
H86B C22 H86C 109.5
C25 C23 C26 109.3(14)
C25 C23 C15 110.5(12)
C26 C23 C15 109.7(13)
C25 C23 C24 109.4(14)
C26 C23 C24 106.7(12)
C15 C23 C24 111.1(11)
C23 C24 H44A 109.5
C23 C24 H44B 109.5
H44A C24 H44B 109.5
C23 C24 H44C 109.5
H44A C24 H44C 109.5
H44B C24 H44C 109.5
C23 C25 H72A 109.5
C23 C25 H72B 109.5
H72A C25 H72B 109.5
C23 C25 H72C 109.5
H72A C25 H72C 109.5
H72B C25 H72C 109.5
C23 C26 H79A 109.5
C23 C26 H79B 109.5
H79A C26 H79B 109.5
C23 C26 H79C 109.5
H79A C26 H79C 109.5
H79B C26 H79C 109.5
C28 C27 C8 114.3(11)
C28 C27 H58A 108.7
C8 C27 H58A 108.7
C28 C27 H58B 108.7
C8 C27 H58B 108.7
H58A C27 H58B 107.6
C35 C28 C27 128.9(12)
C35 C28 C29 105.3(12)
C27 C28 C29 125.1(11)
C30 C29 C34 117.1(12)
C30 C29 C28 133.3(11)
C34 C29 C28 109.5(11)
C31 C30 C29 119.6(11)
C31 C30 H31 120.2
C29 C30 H31 120.2
C30 C31 C32 121.3(13)
C30 C31 H60 119.4
C32 C31 H60 119.4
C33 C32 C31 119.7(14)
C33 C32 H51 120.1
C31 C32 H51 120.1
C34 C33 C32 118.9(13)
C34 C33 H48 120.6
C32 C33 H48 120.6
C33 C34 N3 133.1(13)
C33 C34 C29 123.3(13)
N3 C34 C29 103.6(12)
C28 C35 N3 111.3(12)
C28 C35 H70 124.4
N3 C35 H70 124.4
O5 C36 C41 123.8(9)
O5 C36 C37 118.6(10)
C41 C36 C37 117.6(9)
C38 C37 C36 116.7(10)
C38 C37 C54 123.5(9)
C36 C37 C54 119.7(9)
C37 C38 C39 124.7(10)
C37 C38 H18 117.6
C39 C38 H18 117.6
C40 C39 C38 120.0(10)
C40 C39 O7 123.1(10)
C38 C39 O7 116.9(9)
C39 C40 C41 117.2(10)
C39 C40 H8 121.4
C41 C40 H8 121.4
C36 C41 C40 123.8(9)
C36 C41 C42 120.1(9)
C40 C41 C42 116.0(9)
N4 C42 C41 125.7(10)
N4 C42 H4A 117.1
C41 C42 H4A 117.1
N4 C43 C44 104.0(8)
N4 C43 C62 112.2(8)
C44 C43 C62 113.8(9)
N4 C43 H6 108.9
C44 C43 H6 108.9
C62 C43 H6 108.9
N5 C44 C43 106.8(8)
N5 C44 H15A 110.4
C43 C44 H15A 110.4
N5 C44 H15B 110.4
C43 C44 H15B 110.4
H15A C44 H15B 108.6
N5 C45 C46 124.9(10)
N5 C45 H9 117.6
C46 C45 H9 117.6
C45 C46 C47 118.1(10)
C45 C46 C51 122.0(9)
C47 C46 C51 119.8(10)
C48 C47 C46 119.7(11)
C48 C47 H13 120.2
C46 C47 H13 120.2
C47 C48 O8 126.1(11)
C47 C48 C49 121.4(10)
O8 C48 C49 112.4(11)
C50 C49 C48 121.2(11)
C50 C49 H41 119.4
C48 C49 H41 119.4
C49 C50 C51 117.3(11)
C49 C50 C58 120.2(10)
C51 C50 C58 122.5(10)
O6 C51 C46 121.5(10)
O6 C51 C50 118.6(10)
C46 C51 C50 119.8(10)
O7 C52 H28A 109.5
O7 C52 H28B 109.5
H28A C52 H28B 109.5
O7 C52 H28C 109.5
H28A C52 H28C 109.5
H28B C52 H28C 109.5
O8 C53 H69A 109.5
O8 C53 H69B 109.5
H69A C53 H69B 109.5
O8 C53 H69C 109.5
H69A C53 H69C 109.5
H69B C53 H69C 109.5
C57 C54 C37 111.6(10)
C57 C54 C56 112.5(10)
C37 C54 C56 110.3(9)
C57 C54 C55 107.5(9)
C37 C54 C55 109.3(9)
C56 C54 C55 105.5(10)
C54 C55 H23A 109.5
C54 C55 H23B 109.5
H23A C55 H23B 109.5
C54 C55 H23C 109.5
H23A C55 H23C 109.5
H23B C55 H23C 109.5
C54 C56 H45A 109.5
C54 C56 H45B 109.5
H45A C56 H45B 109.5
C54 C56 H45C 109.5
H45A C56 H45C 109.5
H45B C56 H45C 109.5
C54 C57 H42A 109.5
C54 C57 H42B 109.5
H42A C57 H42B 109.5
C54 C57 H42C 109.5
H42A C57 H42C 109.5
H42B C57 H42C 109.5
C61 C58 C50 112.4(11)
C61 C58 C60 111.3(11)
C50 C58 C60 108.4(10)
C61 C58 C59 107.3(10)
C50 C58 C59 107.9(10)
C60 C58 C59 109.5(11)
C58 C59 H38A 109.5
C58 C59 H38B 109.5
H38A C59 H38B 109.5
C58 C59 H38C 109.5
H38A C59 H38C 109.5
H38B C59 H38C 109.5
C58 C60 H64A 109.5
C58 C60 H64B 109.5
H64A C60 H64B 109.5
C58 C60 H64C 109.5
H64A C60 H64C 109.5
H64B C60 H64C 109.5
C58 C61 H57A 109.5
C58 C61 H57B 109.5
H57A C61 H57B 109.5
C58 C61 H57C 109.5
H57A C61 H57C 109.5
H57B C61 H57C 109.5
C63 C62 C43 117.1(8)
C63 C62 H20A 108.0
C43 C62 H20A 108.0
C63 C62 H20B 108.0
C43 C62 H20B 108.0
H20A C62 H20B 107.3
C70 C63 C64 106.3(10)
C70 C63 C62 123.8(10)
C64 C63 C62 129.2(9)
C65 C64 C69 121.1(11)
C65 C64 C63 131.8(10)
C69 C64 C63 107.1(10)
C66 C65 C64 116.8(10)
C66 C65 H30 121.6
C64 C65 H30 121.6
C65 C66 C67 121.5(11)
C65 C66 H34 119.2
C67 C66 H34 119.2
C68 C67 C66 122.2(12)
C68 C67 H39 118.9
C66 C67 H39 118.9
C67 C68 C69 117.7(11)
C67 C68 H43 121.2
C69 C68 H43 121.2
N6 C69 C64 108.2(10)
N6 C69 C68 131.2(10)
C64 C69 C68 120.5(11)
N6 C70 C63 107.4(10)
N6 C70 H46 126.3
C63 C70 H46 126.3
C72 C71 Cl2 109.9(11)
C72 C71 Cl1 112.4(10)
Cl2 C71 Cl1 109.4(10)
C72 C71 H75 108.4
Cl2 C71 H75 108.4
Cl1 C71 H75 108.4
C71 C72 Cl4 115.0(12)
C71 C72 Cl3 110.8(10)
Cl4 C72 Cl3 109.0(8)
C71 C72 H37 107.2
Cl4 C72 H37 107.2
Cl3 C72 H37 107.2
C74 C73 Cl5 111.7(11)
C74 C73 Cl6 108.9(10)
Cl5 C73 Cl6 111.1(9)
C74 C73 H53 108.4
Cl5 C73 H53 108.4
Cl6 C73 H53 108.4
C73 C74 Cl7 113.6(10)
C73 C74 Cl8 109.1(9)
Cl7 C74 Cl8 111.3(10)
C73 C74 H47 107.5
Cl7 C74 H47 107.5
Cl8 C74 H47 107.5

loop_
_geom_bond_atom_site_label_1
_geom_bond_atom_site_label_2
_geom_bond_distance
Sb1 F1 1.838(9)
Sb1 F3 1.843(9)
Sb1 F5 1.846(8)
Sb1 F2 1.852(10)
Sb1 F6 1.854(7)
Sb1 F4 1.875(7)
Sb2 F10 1.848(10)
Sb2 F11 1.847(9)
Sb2 F12 1.860(11)
Sb2 F9 1.864(8)
Sb2 F7 1.877(8)
Sb2 F8 1.877(7)
Ni1 N1 1.820(11)
Ni1 O1 1.841(10)
Ni1 O2 1.841(8)
Ni1 N2 1.844(11)
Ni2 N4 1.820(8)
Ni2 O5 1.833(7)
Ni2 O6 1.860(7)
Ni2 N5 1.870(8)
Cl1 C71 1.805(15)
Cl2 C71 1.782(15)
Cl3 C72 1.766(14)
Cl4 C72 1.760(15)
Cl5 C73 1.740(15)
Cl6 C73 1.750(15)
Cl7 C74 1.736(15)
Cl8 C74 1.776(15)
O1 C1 1.266(16)
O2 C16 1.287(16)
O3 C4 1.37(2)
O3 C17 1.433(17)
O4 C13 1.354(17)
O4 C18 1.425(17)
O5 C36 1.321(12)
O6 C51 1.290(12)
O7 C52 1.378(13)
O7 C39 1.406(13)
O8 C48 1.347(13)
O8 C53 1.438(14)
N1 C7 1.334(17)
N1 C8 1.489(14)
N2 C10 1.290(17)
N2 C9 1.517(15)
N3 C35 1.379(18)
N3 C34 1.414(17)
N3 H1 0.8800
N4 C42 1.300(13)
N4 C43 1.494(13)
N5 C45 1.275(13)
N5 C44 1.483(13)
N6 C69 1.337(15)
N6 C70 1.393(15)
N6 H4 0.8800
C1 C2 1.454(19)
C1 C6 1.483(17)
C2 C3 1.37(2)
C2 C19 1.54(2)
C3 C4 1.41(2)
C3 H81 0.9500
C4 C5 1.38(2)
C5 C6 1.351(19)
C5 H59 0.9500
C6 C7 1.405(19)
C7 H25 0.9500
C8 C9 1.476(18)
C8 C27 1.554(16)
C8 H73 1.0000
C9 H63A 0.9900
C9 H63B 0.9900
C10 C11 1.430(18)
C10 H62 0.9500
C11 C12 1.417(19)
C11 C16 1.462(19)
C12 C13 1.353(18)
C12 H61 0.9500
C13 C14 1.447(19)
C14 C15 1.37(2)
C14 H54 0.9500
C15 C16 1.438(17)
C15 C23 1.542(19)
C17 H87A 0.9800
C17 H87B 0.9800
C17 H87C 0.9800
C18 H66A 0.9800
C18 H66B 0.9800
C18 H66C 0.9800
C19 C22 1.50(2)
C19 C21 1.539(18)
C19 C20 1.58(2)
C20 H76A 0.9800
C20 H76B 0.9800
C20 H76C 0.9800
C21 H21A 0.9800
C21 H21B 0.9800
C21 H21C 0.9800
C22 H86A 0.9800
C22 H86B 0.9800
C22 H86C 0.9800
C23 C25 1.50(2)
C23 C26 1.54(2)
C23 C24 1.57(2)
C24 H44A 0.9800
C24 H44B 0.9800
C24 H44C 0.9800
C25 H72A 0.9800
C25 H72B 0.9800
C25 H72C 0.9800
C26 H79A 0.9800
C26 H79B 0.9800
C26 H79C 0.9800
C27 C28 1.441(17)
C27 H58A 0.9900
C27 H58B 0.9900
C28 C35 1.349(18)
C28 C29 1.454(17)
C29 C30 1.396(17)
C29 C34 1.434(18)
C30 C31 1.369(18)
C30 H31 0.9500
C31 C32 1.416(19)
C31 H60 0.9500
C32 C33 1.37(2)
C32 H51 0.9500
C33 C34 1.34(2)
C33 H48 0.9500
C35 H70 0.9500
C36 C41 1.385(15)
C36 C37 1.471(15)
C37 C38 1.355(14)
C37 C54 1.525(15)
C38 C39 1.392(15)
C38 H18 0.9500
C39 C40 1.379(15)
C40 C41 1.411(14)
C40 H8 0.9500
C41 C42 1.442(14)
C42 H4A 0.9500
C43 C44 1.524(14)
C43 C62 1.529(15)
C43 H6 1.0000
C44 H15A 0.9900
C44 H15B 0.9900
C45 C46 1.415(14)
C45 H9 0.9500
C46 C47 1.423(14)
C46 C51 1.441(15)
C47 C48 1.337(16)
C47 H13 0.9500
C48 C49 1.456(17)
C49 C50 1.385(16)
C49 H41 0.9500
C50 C51 1.444(15)
C50 C58 1.545(17)
C52 H28A 0.9800
C52 H28B 0.9800
C52 H28C 0.9800
C53 H69A 0.9800
C53 H69B 0.9800
C53 H69C 0.9800
C54 C57 1.516(17)
C54 C56 1.540(15)
C54 C55 1.595(16)
C55 H23A 0.9800
C55 H23B 0.9800
C55 H23C 0.9800
C56 H45A 0.9800
C56 H45B 0.9800
C56 H45C 0.9800
C57 H42A 0.9800
C57 H42B 0.9800
C57 H42C 0.9800
C58 C61 1.513(19)
C58 C60 1.555(17)
C58 C59 1.554(17)
C59 H38A 0.9800
C59 H38B 0.9800
C59 H38C 0.9800
C60 H64A 0.9800
C60 H64B 0.9800
C60 H64C 0.9800
C61 H57A 0.9800
C61 H57B 0.9800
C61 H57C 0.9800
C62 C63 1.499(15)
C62 H20A 0.9900
C62 H20B 0.9900
C63 C70 1.410(14)
C63 C64 1.439(16)
C64 C65 1.415(16)
C64 C69 1.416(15)
C65 C66 1.392(17)
C65 H30 0.9500
C66 C67 1.440(17)
C66 H34 0.9500
C67 C68 1.334(19)
C67 H39 0.9500
C68 C69 1.446(18)
C68 H43 0.9500
C70 H46 0.9500
C71 C72 1.42(2)
C71 H75 1.0000
C72 H37 1.0000
C73 C74 1.55(2)
C73 H53 1.0000
C74 H47 1.0000

loop_
_geom_hbond_atom_site_label_D
_geom_hbond_atom_site_label_H
_geom_hbond_atom_site_label_A
_geom_hbond_site_symmetry_A
_geom_hbond_distance_DA
_geom_hbond_distance_DH
_geom_hbond_distance_HA
_geom_hbond_angle_DHA
_geom_hbond_publ_flag
N3 H1 F4 1_655 2.952(14) 0.880 2.333 127.5 no
N6 H4 F7 1_654 2.983(14) 0.880 2.358 128.2 no

loop_
_geom_torsion_atom_site_label_1
_geom_torsion_atom_site_label_2
_geom_torsion_atom_site_label_3
_geom_torsion_atom_site_label_4
_geom_torsion
N1 Ni1 O1 C1 -1.3(12)
O2 Ni1 O1 C1 177.0(12)
O1 Ni1 O2 C16 177.8(11)
N2 Ni1 O2 C16 -1.0(11)
N4 Ni2 O5 C36 13.0(8)
O6 Ni2 O5 C36 -171.0(8)
O5 Ni2 O6 C51 -166.4(8)
N5 Ni2 O6 C51 18.0(8)
O1 Ni1 N1 C7 -0.2(11)
N2 Ni1 N1 C7 178.6(11)
O1 Ni1 N1 C8 167.0(8)
N2 Ni1 N1 C8 -14.2(8)
N1 Ni1 N2 C10 172.8(11)
O2 Ni1 N2 C10 -5.5(11)
N1 Ni1 N2 C9 -11.2(8)
O2 Ni1 N2 C9 170.6(8)
O5 Ni2 N4 C42 -10.3(9)
N5 Ni2 N4 C42 165.3(9)
O5 Ni2 N4 C43 172.2(7)
N5 Ni2 N4 C43 -12.1(7)
N4 Ni2 N5 C45 160.6(9)
O6 Ni2 N5 C45 -15.3(9)
N4 Ni2 N5 C44 -13.7(7)
O6 Ni2 N5 C44 170.4(7)
Ni1 O1 C1 C2 -176.4(9)
Ni1 O1 C1 C6 0.2(18)
O1 C1 C2 C3 173.3(13)
C6 C1 C2 C3 -3.5(19)
O1 C1 C2 C19 -6(2)
C6 C1 C2 C19 177.1(12)
C1 C2 C3 C4 3(2)
C19 C2 C3 C4 -177.7(14)
C17 O3 C4 C5 8(2)
C17 O3 C4 C3 -175.8(14)
C2 C3 C4 O3 -175.7(14)
C2 C3 C4 C5 1(2)
O3 C4 C5 C6 172.0(14)
C3 C4 C5 C6 -4(2)
C4 C5 C6 C7 -175.5(13)
C4 C5 C6 C1 4(2)
O1 C1 C6 C5 -176.5(12)
C2 C1 C6 C5 0.3(18)
O1 C1 C6 C7 2.6(18)
C2 C1 C6 C7 179.4(11)
C8 N1 C7 C6 -163.7(12)
Ni1 N1 C7 C6 3.0(19)
C5 C6 C7 N1 174.8(12)
C1 C6 C7 N1 -4(2)
C7 N1 C8 C9 -155.7(11)
Ni1 N1 C8 C9 35.9(11)
C7 N1 C8 C27 79.4(13)
Ni1 N1 C8 C27 -88.9(10)
N1 C8 C9 N2 -41.1(12)
C27 C8 C9 N2 79.6(12)
C10 N2 C9 C8 -150.5(11)
Ni1 N2 C9 C8 33.0(12)
C9 N2 C10 C11 -169.2(11)
Ni1 N2 C10 C11 6.7(18)
N2 C10 C11 C12 176.0(11)
N2 C10 C11 C16 -1(2)
C10 C11 C12 C13 -178.2(12)
C16 C11 C12 C13 -1.4(19)
C11 C12 C13 O4 176.1(12)
C11 C12 C13 C14 1.8(19)
C18 O4 C13 C12 -5(2)
C18 O4 C13 C14 169.8(12)
C12 C13 C14 C15 -1(2)
O4 C13 C14 C15 -176.3(12)
C13 C14 C15 C16 1(2)
C13 C14 C15 C23 179.0(13)
Ni1 O2 C16 C15 -176.8(8)
Ni1 O2 C16 C11 5.8(17)
C14 C15 C16 O2 -177.6(12)
C23 C15 C16 O2 4.0(18)
C14 C15 C16 C11 -0.1(18)
C23 C15 C16 C11 -178.5(11)
C12 C11 C16 O2 178.0(11)
C10 C11 C16 O2 -5.4(19)
C12 C11 C16 C15 0.5(18)
C10 C11 C16 C15 177.1(11)
C3 C2 C19 C22 -114.2(16)
C1 C2 C19 C22 65.2(18)
C3 C2 C19 C21 122.3(17)
C1 C2 C19 C21 -58.3(19)
C3 C2 C19 C20 9(2)
C1 C2 C19 C20 -171.8(13)
C14 C15 C23 C25 -119.8(16)
C16 C15 C23 C25 58.6(17)
C14 C15 C23 C26 0.9(19)
C16 C15 C23 C26 179.2(13)
C14 C15 C23 C24 118.6(14)
C16 C15 C23 C24 -63.0(16)
C9 C8 C27 C28 -156.2(10)
N1 C8 C27 C28 -37.3(14)
C8 C27 C28 C35 -78.8(16)
C8 C27 C28 C29 90.2(14)
C35 C28 C29 C30 180.0(13)
C27 C28 C29 C30 9(2)
C35 C28 C29 C34 3.3(13)
C27 C28 C29 C34 -167.8(11)
C34 C29 C30 C31 0.9(18)
C28 C29 C30 C31 -175.5(13)
C29 C30 C31 C32 -1(2)
C30 C31 C32 C33 2(2)
C31 C32 C33 C34 -4(2)
C32 C33 C34 N3 -179.2(13)
C32 C33 C34 C29 5(2)
C35 N3 C34 C33 -175.4(14)
C35 N3 C34 C29 1.3(13)
C30 C29 C34 C33 -2.9(18)
C28 C29 C34 C33 174.3(12)
C30 C29 C34 N3 179.9(10)
C28 C29 C34 N3 -2.8(13)
C27 C28 C35 N3 168.2(11)
C29 C28 C35 N3 -2.5(13)
C34 N3 C35 C28 0.7(14)
Ni2 O5 C36 C41 -8.1(14)
Ni2 O5 C36 C37 169.1(7)
O5 C36 C37 C38 -177.3(9)
C41 C36 C37 C38 0.1(14)
O5 C36 C37 C54 0.3(14)
C41 C36 C37 C54 177.6(9)
C36 C37 C38 C39 -1.7(16)
C54 C37 C38 C39 -179.1(10)
C37 C38 C39 C40 1.5(16)
C37 C38 C39 O7 178.9(9)
C52 O7 C39 C40 8.6(14)
C52 O7 C39 C38 -168.7(9)
C38 C39 C40 C41 0.4(14)
O7 C39 C40 C41 -176.9(9)
O5 C36 C41 C40 179.0(9)
C37 C36 C41 C40 1.7(15)
O5 C36 C41 C42 -3.4(16)
C37 C36 C41 C42 179.4(9)
C39 C40 C41 C36 -2.0(15)
C39 C40 C41 C42 -179.7(9)
C43 N4 C42 C41 -179.5(9)
Ni2 N4 C42 C41 3.1(15)
C36 C41 C42 N4 5.9(16)
C40 C41 C42 N4 -176.2(10)
C42 N4 C43 C44 -144.6(9)
Ni2 N4 C43 C44 33.1(10)
C42 N4 C43 C62 92.0(11)
Ni2 N4 C43 C62 -90.3(8)
C45 N5 C44 C43 -139.7(10)
Ni2 N5 C44 C43 35.0(10)
N4 C43 C44 N5 -41.3(11)
C62 C43 C44 N5 81.1(10)
C44 N5 C45 C46 -179.6(9)
Ni2 N5 C45 C46 6.6(15)
N5 C45 C46 C47 -171.7(9)
N5 C45 C46 C51 6.3(16)
C45 C46 C47 C48 176.9(10)
C51 C46 C47 C48 -1.2(15)
C46 C47 C48 O8 -176.2(9)
C46 C47 C48 C49 6.6(16)
C53 O8 C48 C47 -4.7(16)
C53 O8 C48 C49 172.7(10)
C47 C48 C49 C50 -3.9(16)
O8 C48 C49 C50 178.5(9)
C48 C49 C50 C51 -4.1(15)
C48 C49 C50 C58 175.7(10)
Ni2 O6 C51 C46 -11.3(14)
Ni2 O6 C51 C50 169.5(7)
C45 C46 C51 O6 -4.0(15)
C47 C46 C51 O6 174.0(9)
C45 C46 C51 C50 175.1(9)
C47 C46 C51 C50 -6.9(15)
C49 C50 C51 O6 -171.6(9)
C58 C50 C51 O6 8.6(15)
C49 C50 C51 C46 9.3(15)
C58 C50 C51 C46 -170.5(9)
C38 C37 C54 C57 -118.0(12)
C36 C37 C54 C57 64.6(12)
C38 C37 C54 C56 116.2(11)
C36 C37 C54 C56 -61.1(13)
C38 C37 C54 C55 0.7(15)
C36 C37 C54 C55 -176.6(10)
C49 C50 C58 C61 -3.6(15)
C51 C50 C58 C61 176.1(10)
C49 C50 C58 C60 -127.1(11)
C51 C50 C58 C60 52.7(14)
C49 C50 C58 C59 114.4(11)
C51 C50 C58 C59 -65.8(14)
N4 C43 C62 C63 79.2(11)
C44 C43 C62 C63 -38.5(13)
C43 C62 C63 C70 92.8(12)
C43 C62 C63 C64 -76.0(13)
C70 C63 C64 C65 -178.5(11)
C62 C63 C64 C65 -8.2(18)
C70 C63 C64 C69 0.3(11)
C62 C63 C64 C69 170.6(10)
C69 C64 C65 C66 -2.8(16)
C63 C64 C65 C66 175.8(11)
C64 C65 C66 C67 1.6(17)
C65 C66 C67 C68 2.2(18)
C66 C67 C68 C69 -4.5(18)
C70 N6 C69 C64 2.4(13)
C70 N6 C69 C68 178.7(12)
C65 C64 C69 N6 177.3(10)
C63 C64 C69 N6 -1.6(12)
C65 C64 C69 C68 0.5(16)
C63 C64 C69 C68 -178.4(10)
C67 C68 C69 N6 -172.7(12)
C67 C68 C69 C64 3.2(17)
C69 N6 C70 C63 -2.2(13)
C64 C63 C70 N6 1.1(12)
C62 C63 C70 N6 -169.9(9)
Cl2 C71 C72 Cl4 63.5(12)
Cl1 C71 C72 Cl4 -58.6(13)
Cl2 C71 C72 Cl3 -172.4(8)
Cl1 C71 C72 Cl3 65.5(14)
Cl5 C73 C74 Cl7 -56.5(13)
Cl6 C73 C74 Cl7 66.5(13)
Cl5 C73 C74 Cl8 68.2(12)
Cl6 C73 C74 Cl8 -168.8(8)
